data_1510497
loop_
_publ_author_name
'Hwang, I.-C.'
'Seppelt, K.'

_publ_section_title
;
 The reduction of Au F3 in super acidic solution
;
_journal_name_full 'Zeitschrift fuer Anorganische und Allgemeine Chemie'
_journal_page_first 765
_journal_page_last 769
_journal_paper_doi 10.1002/1521-3749(200205)628:4<765::AID-ZAAC765>3.0.CO;2-E
_journal_volume 628
_journal_year 2002
_chemical_formula_sum 'Au3 F22 Sb3'
_chemical_name_systematic 'Au3 F7 (Sb F5)3'
_space_group_IT_number 7
_symmetry_space_group_name_Hall 'P -2yc'
_symmetry_space_group_name_H-M 'P 1 c 1'
_cell_angle_alpha 90
_cell_angle_beta 95.304
_cell_angle_gamma 90
_cell_formula_units_Z 4
_cell_length_a 9.9908
_cell_length_b 10.7278
_cell_length_c 15.2221
_cell_volume 1624.508
_citation_journal_id_ASTM ZAACAB
_cod_data_source_file gold_593.cif
_cod_data_source_block Au3F22Sb3
_cod_original_cell_volume 1624.509
_cod_database_code 1510497

loop_
_symmetry_equiv_pos_as_xyz
x,y,z
x,-y,z+1/2

loop_
_atom_site_label
_atom_site_type_symbol
_atom_site_fract_x
_atom_site_fract_y
_atom_site_fract_z
_atom_site_occupancy
_atom_site_U_iso_or_equiv
F40 F-1 0.7972 0.2186 0.2379 1 0.0
F6 F-1 0.005 0.5499 0.3097 1 0.0
F1 F-1 0.1987 -0.0292 0.1968 1 0.0
Au6 Au+2 -0.05638 -0.12081 0.36082 1 0.0
F23 F-1 0.2827 0.4901 -0.1273 1 0.0
F42 F-1 0.4715 0.0444 0.2273 1 0.0
F3 F-1 0.0649 0.2899 0.2722 1 0.0
F43 F-1 0.6587 0.0781 0.1196 1 0.0
F11 F-1 -0.0404 0.2705 0.5846 1 0.0
F10 F-1 -0.1157 0.2085 0.4219 1 0.0
Au4 Au+2 0.36725 0.37578 0.17896 1 0.0
Sb4 Sb+5 0.35887 1.1338 -0.06522 1 0.0
F20 F-1 0.0683 0.5749 0.5037 1 0.0
Au2 Au+3 0.12455 0.62983 0.23098 1 0.0
F5 F-1 0.1838 0.4702 0.1879 1 0.0
F7 F-1 0.064 0.7905 0.2717 1 0.0
F13 F-1 -0.2805 0.1634 0.5428 1 0.0
F27 F-1 0.371 1.0437 0.0491 1 0.0
F2 F-1 0.0149 0.05 0.3152 1 0.0
F37 F-1 0.61 0.6788 0.3466 1 0.0
Sb3 Sb+5 0.35206 0.62289 -0.05926 1 0.0
F12 F-1 -0.0819 0.0322 0.6381 1 0.0
Sb1 Sb+5 -0.10342 0.12306 0.53334 1 0.0
F34 F-1 0.5347 0.7728 0.1895 1 0.0
F18 F-1 -0.0875 0.5267 0.6328 1 0.0
F4 F-1 0.2395 0.2128 0.1574 1 0.0
F22 F-1 0.341 0.7219 -0.161 1 0.0
F32 F-1 0.5332 1.0867 -0.0775 1 0.0
F8 F-1 0.2424 0.7099 0.1574 1 0.0
F24 F-1 0.3537 0.5339 0.0478 1 0.0
Sb5 Sb+5 0.63581 0.63597 0.23156 1 0.0
F39 F-1 0.5485 0.2716 0.1829 1 0.0
F19 F-1 -0.2825 0.661 0.5411 1 0.0
F21 F-1 0.4101 0.768 0.0116 1 0.0
F38 F-1 0.6471 0.5853 0.1176 1 0.0
F25 F-1 0.1775 0.6762 -0.0424 1 0.0
F9 F-1 -0.156 -0.0218 0.4625 1 0.0
F41 F-1 0.734 -0.0148 0.2826 1 0.0
Au5 Au+2 -0.06231 0.37925 0.35817 1 0.0
F30 F-1 0.4074 1.2726 0.0025 1 0.0
F28 F-1 0.2957 0.9844 -0.1159 1 0.0
F26 F-1 0.5273 0.5846 -0.0754 1 0.0
Au1 Au+3 0.13069 0.13024 0.23408 1 0.0
F14 F-1 0.0727 0.0783 0.5115 1 0.0
Au3 Au+2 0.31836 0.878 0.10732 1 0.0
F36 F-1 0.73 0.4909 0.2752 1 0.0
Sb6 Sb+5 0.6385 0.125 0.23388 1 0.0
F31 F-1 0.1805 1.1667 -0.0462 1 0.0
F29 F-1 0.3377 1.2172 -0.1718 1 0.0
F17 F-1 -0.0389 0.7661 0.5854 1 0.0
F16 F-1 -0.1221 0.7116 0.4198 1 0.0
F35 F-1 0.7951 0.7291 0.2352 1 0.0
Sb2 Sb+5 -0.10456 0.62133 0.53001 1 0.0
F33 F-1 0.4701 0.5408 0.2292 1 0.0
F15 F-1 -0.1636 0.4776 0.4569 1 0.0
F44 F-1 0.6115 0.1876 0.3441 1 0.0
